data_7003971
loop_
_publ_author_name
'Lemonnier, Jean-Fran\,cois'
'Kachmar, Ali'
'Floquet, S\'ebastien'
'Marrot, J\'er\^ome'
'Rohmer, Marie-Madeleine'
'B\'enard, Marc'
'Cadot, Emmanuel'

_publ_section_title
;
 Tuning the thermodynamic stability of oxothiomolybdenum wheels:
 crystal structures, studies in solution and DFT calculations
;
_journal_issue 34
_journal_name_full 'Dalton Transactions'
_journal_page_first 4565
_journal_paper_doi 10.1039/b801716f
_journal_year 2008
_chemical_formula_sum 'C6 H60 Mo12 O50 Rb2 S12'
_chemical_formula_weight 2639.48
_chemical_name_systematic
;
?
;
_space_group_IT_number 11
_symmetry_cell_setting monoclinic
_symmetry_space_group_name_Hall '-P 2yb'
_symmetry_space_group_name_H-M 'P 1 21/m 1'
_atom_sites_solution_hydrogens geom
_atom_sites_solution_primary direct
_atom_sites_solution_secondary difmap
_audit_creation_method SHELXL-97
_cell_angle_alpha 90.00
_cell_angle_beta 92.1200(10)
_cell_angle_gamma 90.00
_cell_formula_units_Z 2
_cell_length_a 11.5600(2)
_cell_length_b 25.6411(5)
_cell_length_c 12.1026(2)
_cell_measurement_reflns_used 9066
_cell_measurement_temperature 293(2)
_cell_measurement_theta_max 29.99
_cell_measurement_theta_min 2.37
_cell_volume 3584.89(11)
_computing_cell_refinement 'Bruker APEX2'
_computing_data_collection 'Bruker APEX2'
_computing_data_reduction 'Bruker SAINT'
_computing_molecular_graphics 'Bruker SHELXTL'
_computing_publication_material 'Bruker SHELXTL'
_computing_structure_refinement 'SHELXL-97 (Sheldrick, 1997)'
_computing_structure_solution 'SHELXS-97 (Sheldrick, 1990)'
_diffrn_ambient_temperature 293(2)
_diffrn_detector_area_resol_mean 512x512
_diffrn_measured_fraction_theta_full 0.999
_diffrn_measured_fraction_theta_max 0.999
_diffrn_measurement_device_type 'CCD area detector'
_diffrn_measurement_method 'phi and omega scans'
_diffrn_radiation_monochromator graphite
_diffrn_radiation_source 'fine-focus sealed tube'
_diffrn_radiation_type MoK\a
_diffrn_radiation_wavelength 0.71073
_diffrn_reflns_av_R_equivalents 0.0296
_diffrn_reflns_av_sigmaI/netI 0.0158
_diffrn_reflns_limit_h_max 16
_diffrn_reflns_limit_h_min -16
_diffrn_reflns_limit_k_max 36
_diffrn_reflns_limit_k_min -36
_diffrn_reflns_limit_l_max 16
_diffrn_reflns_limit_l_min -17
_diffrn_reflns_number 108572
_diffrn_reflns_theta_full 30.04
_diffrn_reflns_theta_max 30.04
_diffrn_reflns_theta_min 1.59
_exptl_absorpt_coefficient_mu 3.811
_exptl_absorpt_correction_T_max 0.6577
_exptl_absorpt_correction_T_min 0.4492
_exptl_absorpt_correction_type multi-scan
_exptl_absorpt_process_details 'SADABS (Sheldrick, V2.10)'
_exptl_crystal_colour orange
_exptl_crystal_density_diffrn 2.445
_exptl_crystal_density_method 'not measured'
_exptl_crystal_description parallelepiped
_exptl_crystal_F_000 2532
_exptl_crystal_size_max 0.25
_exptl_crystal_size_mid 0.16
_exptl_crystal_size_min 0.12
_refine_diff_density_max 2.785
_refine_diff_density_min -3.618
_refine_diff_density_rms 0.233
_refine_ls_extinction_method none
_refine_ls_goodness_of_fit_ref 1.104
_refine_ls_hydrogen_treatment constr
_refine_ls_matrix_type full
_refine_ls_number_parameters 478
_refine_ls_number_reflns 10705
_refine_ls_number_restraints 0
_refine_ls_restrained_S_all 1.104
_refine_ls_R_factor_all 0.0595
_refine_ls_R_factor_gt 0.0438
_refine_ls_shift/su_max 0.001
_refine_ls_shift/su_mean 0.000
_refine_ls_structure_factor_coef Fsqd
_refine_ls_weighting_details 'calc w=1/[\s^2^(Fo^2^)+(0.0720P)^2^+22.8109P] where P=(Fo^2^+2Fc^2^)/3'
_refine_ls_weighting_scheme calc
_refine_ls_wR_factor_gt 0.1262
_refine_ls_wR_factor_ref 0.1514
_reflns_number_gt 8778
_reflns_number_total 10705
_reflns_threshold_expression >2sigma(I)
_cod_data_source_file b801716f.txt
_cod_data_source_block 1
_cod_depositor_comments
;
The following automatic conversions were performed:
'_symmetry_cell_setting' value 'Monoclinic' changed to 'monoclinic'
according to '/home/saulius/struct/CIF-dictionaries/cif_core.dic'
dictionary named 'cif_core.dic' version 2.4.1 from 2010-06-29.

Automatic conversion script
Id: cif_fix_enum 1527 2010-12-29 10:47:43Z saulius 
;
_cod_original_sg_symbol_H-M P2(1)/m
_cod_database_code 7003971

loop_
_symmetry_equiv_pos_as_xyz
'x, y, z'
'-x, y+1/2, -z'
'-x, -y, -z'
'x, -y-1/2, z'

loop_
_atom_site_label
_atom_site_type_symbol
_atom_site_fract_x
_atom_site_fract_y
_atom_site_fract_z
_atom_site_U_iso_or_equiv
_atom_site_adp_type
_atom_site_occupancy
_atom_site_symmetry_multiplicity
_atom_site_calc_flag
_atom_site_refinement_flags
_atom_site_disorder_assembly
_atom_site_disorder_group
Rb Rb 1.23195(12) 0.44214(4) 0.58433(13) 0.1144(6) Uani 1 1 d . . .
Mo1 Mo 1.03822(4) 0.315907(18) 0.46070(4) 0.02777(10) Uani 1 1 d . . .
Mo2 Mo 0.96553(4) 0.409025(19) 0.35497(4) 0.03004(11) Uani 1 1 d . . .
Mo3 Mo 0.81618(4) 0.467461(19) 0.14915(4) 0.03173(11) Uani 1 1 d . . .
Mo4 Mo 0.67192(4) 0.45464(2) -0.04165(4) 0.03389(12) Uani 1 1 d . . .
Mo5 Mo 0.52072(4) 0.39373(2) -0.24544(4) 0.03238(11) Uani 1 1 d . . .
Mo6 Mo 0.42407(4) 0.31365(2) -0.37950(4) 0.03043(11) Uani 1 1 d . . .
S1 S 0.86089(14) 0.35739(8) 0.47230(15) 0.0485(4) Uani 1 1 d . . .
S2 S 1.12307(14) 0.35761(7) 0.31426(14) 0.0423(3) Uani 1 1 d . . .
S3 S 0.62221(12) 0.44563(7) 0.13935(13) 0.0418(3) Uani 1 1 d . . .
S4 S 0.87132(12) 0.44685(7) -0.02716(13) 0.0398(3) Uani 1 1 d . . .
S5 S 0.34789(12) 0.35023(6) -0.22228(13) 0.0371(3) Uani 1 1 d . . .
S6 S 0.61180(13) 0.34597(8) -0.37905(14) 0.0440(4) Uani 1 1 d . . .
O1 O 1.1109(4) 0.33993(19) 0.5713(4) 0.0418(10) Uani 1 1 d . . .
O2 O 1.0268(5) 0.4522(2) 0.4429(4) 0.0512(12) Uani 1 1 d . . .
O3 O 0.8179(5) 0.53282(19) 0.1542(4) 0.0502(12) Uani 1 1 d . . .
O4 O 0.6458(4) 0.5167(2) -0.0768(5) 0.0554(13) Uani 1 1 d . . .
O5 O 0.4775(5) 0.4476(2) -0.3136(4) 0.0504(12) Uani 1 1 d . . .
O6 O 0.3607(4) 0.3483(2) -0.4823(4) 0.0476(11) Uani 1 1 d . . .
O7 O 0.9635(6) 0.2500 0.5251(5) 0.0383(13) Uani 1 2 d S . .
O8 O 1.1293(5) 0.2500 0.4187(5) 0.0333(11) Uani 1 2 d S . .
O9 O 0.8118(4) 0.45011(17) 0.3163(3) 0.0368(9) Uani 1 1 d . . .
O10 O 0.9836(3) 0.44946(17) 0.2055(4) 0.0373(9) Uani 1 1 d . . .
O11 O 0.5197(4) 0.4151(2) -0.0798(4) 0.0439(10) Uani 1 1 d . . .
O12 O 0.6860(4) 0.4137(2) -0.1870(4) 0.0527(13) Uani 1 1 d . . .
O13 O 0.3153(5) 0.2500 -0.3626(5) 0.0320(11) Uani 1 2 d S . .
O14 O 0.4815(5) 0.2500 -0.4706(5) 0.0353(12) Uani 1 2 d S . .
O15 O 0.9329(7) 0.2821(3) 0.3089(7) 0.0347(17) Uani 0.50 1 d P . .
O16A O 0.8743(9) 0.3559(5) 0.2256(9) 0.037(2) Uani 0.50 1 d P . .
O16B O 0.8479(10) 0.3708(4) 0.1908(11) 0.040(2) Uani 0.50 1 d P . .
O17 O 0.5896(8) 0.1800(4) -0.1446(7) 0.094(2) Uani 1 1 d . . .
O18 O 0.5124(5) 0.2500 -0.2531(5) 0.0483(18) Uani 1 2 d S . .
C1 C 0.8792(8) 0.3071(4) 0.2344(8) 0.028(2) Uani 0.50 1 d P . .
C2 C 0.8201(11) 0.2752(5) 0.1472(9) 0.040(3) Uani 0.50 1 d P . .
H2 H 0.8333 0.2395 0.1504 0.047 Uiso 0.50 1 calc PR . .
C3 C 0.7517(12) 0.2917(5) 0.0666(10) 0.042(3) Uani 0.50 1 d P . .
H3 H 0.7366 0.3270 0.0560 0.050 Uiso 0.50 1 calc PR . .
C4 C 0.6973(9) 0.2500 -0.0100(8) 0.048(2) Uani 1 2 d S . .
H4 H 0.7147 0.2148 -0.0004 0.058 Uiso 0.50 1 calc PR . .
C5 C 0.6234(11) 0.2661(5) -0.0916(11) 0.041(3) Uani 0.50 1 d P . .
H5 H 0.6053 0.3013 -0.0992 0.049 Uiso 0.50 1 calc PR . .
C6 C 0.5714(9) 0.2273(5) -0.1693(9) 0.0299(19) Uani 0.50 1 d P . .
O1W O 0.1406(5) 0.4093(2) 0.0581(5) 0.0586(14) Uani 1 1 d . . .
O2W O 0.8116(8) 0.2500 0.6867(8) 0.069(2) Uani 1 2 d S . .
O3W O 0.3181(10) 0.2500 0.0010(11) 0.100(4) Uani 1 2 d S . .
O4W O 0.1523(11) 0.2500 0.7933(12) 0.104(4) Uani 1 2 d S . .
O5W O 0.3348(8) 0.2500 0.3207(9) 0.104(4) Uani 1 2 d S . .
O6W O 0.3722(8) 0.3649(4) 0.0621(8) 0.077(3) Uani 0.75 1 d P . .
O7W O 0.1076(10) 0.2500 0.1077(10) 0.125(6) Uani 1 2 d S . .
O8W O 0.6738(10) 0.2500 0.4060(12) 0.138(6) Uani 1 2 d S . .
O9W O 1.3876(7) 0.5675(6) 0.5833(8) 0.156(6) Uani 1 1 d . . .
O10W O -0.0158(10) 0.1747(4) 1.0398(9) 0.053(2) Uani 0.50 1 d P . .
O11W O 0.6493(10) 0.1786(5) 0.2543(12) 0.071(4) Uani 0.50 1 d P . .
O12W O 0.0648(19) 0.5588(6) 0.3076(10) 0.103(6) Uani 0.50 1 d P . .
O13W O 0.1313(10) 0.6495(6) 0.2304(13) 0.081(4) Uani 0.50 1 d P . .
O14W O 1.6118(11) 0.5561(7) 0.6689(13) 0.095(6) Uani 0.50 1 d P . .
O15W O 0.0438(16) 0.1742(7) 0.9308(18) 0.111(7) Uani 0.50 1 d P . .
O16W O -0.040(2) 0.1782(9) 0.8028(18) 0.127(7) Uani 0.50 1 d P . .
O17W O 0.440(2) 0.1557(15) 0.2757(17) 0.100(13) Uani 0.25 1 d P . .
O18W O 0.490(2) 0.3172(9) 0.071(2) 0.058(5) Uani 0.25 1 d P . .
O19W O 1.730(2) 0.4895(13) 0.580(2) 0.081(9) Uani 0.25 1 d P . .

loop_
_atom_site_aniso_label
_atom_site_aniso_U_11
_atom_site_aniso_U_22
_atom_site_aniso_U_33
_atom_site_aniso_U_23
_atom_site_aniso_U_13
_atom_site_aniso_U_12
Rb 0.1344(10) 0.0442(5) 0.1566(12) -0.0254(6) -0.1028(10) 0.0227(5)
Mo1 0.0272(2) 0.0282(2) 0.0276(2) 0.00001(15) -0.00326(15) -0.00009(16)
Mo2 0.0289(2) 0.0312(2) 0.0296(2) 0.00229(16) -0.00589(16) 0.00206(16)
Mo3 0.0281(2) 0.0329(2) 0.0336(2) 0.00421(17) -0.00555(17) 0.00069(17)
Mo4 0.0269(2) 0.0398(3) 0.0343(2) 0.00571(19) -0.00742(17) -0.00079(18)
Mo5 0.0287(2) 0.0366(2) 0.0314(2) 0.00545(18) -0.00584(17) -0.00606(18)
Mo6 0.0267(2) 0.0376(2) 0.0267(2) 0.00290(17) -0.00351(16) -0.00209(17)
S1 0.0340(7) 0.0610(10) 0.0511(9) 0.0233(8) 0.0103(6) 0.0127(7)
S2 0.0365(7) 0.0479(9) 0.0429(8) 0.0144(7) 0.0069(6) 0.0096(6)
S3 0.0268(6) 0.0609(10) 0.0376(7) 0.0040(7) -0.0019(5) 0.0014(6)
S4 0.0275(6) 0.0570(9) 0.0345(7) 0.0047(6) -0.0032(5) -0.0022(6)
S5 0.0284(6) 0.0410(7) 0.0420(7) -0.0068(6) 0.0028(5) -0.0056(5)
S6 0.0310(7) 0.0596(10) 0.0415(8) -0.0013(7) 0.0033(6) -0.0084(6)
O1 0.044(2) 0.045(2) 0.035(2) -0.0020(18) -0.0137(17) -0.0003(19)
O2 0.052(3) 0.044(3) 0.056(3) -0.015(2) -0.015(2) 0.005(2)
O3 0.057(3) 0.036(2) 0.057(3) 0.003(2) -0.008(2) 0.002(2)
O4 0.044(3) 0.049(3) 0.072(4) 0.021(3) -0.014(2) 0.004(2)
O5 0.055(3) 0.042(3) 0.053(3) 0.015(2) -0.014(2) -0.011(2)
O6 0.045(2) 0.054(3) 0.043(2) 0.009(2) -0.0115(19) -0.003(2)
O7 0.045(3) 0.032(3) 0.039(3) 0.000 0.012(3) 0.000
O8 0.030(3) 0.032(3) 0.039(3) 0.000 0.004(2) 0.000
O9 0.034(2) 0.040(2) 0.035(2) 0.0036(17) -0.0005(16) 0.0080(17)
O10 0.0296(18) 0.042(2) 0.040(2) 0.0132(18) -0.0025(16) 0.0007(16)
O11 0.031(2) 0.062(3) 0.039(2) -0.006(2) -0.0016(16) -0.0066(19)
O12 0.031(2) 0.087(4) 0.040(2) -0.012(2) -0.0012(18) -0.005(2)
O13 0.027(2) 0.037(3) 0.032(3) 0.000 -0.003(2) 0.000
O14 0.033(3) 0.048(3) 0.025(2) 0.000 0.001(2) 0.000
O15 0.030(4) 0.040(4) 0.034(4) -0.010(3) 0.000(3) -0.006(3)
O16A 0.033(5) 0.039(6) 0.037(5) -0.004(4) -0.007(4) -0.003(4)
O16B 0.034(5) 0.032(5) 0.055(7) 0.003(4) 0.008(5) -0.001(4)
O17 0.097(6) 0.095(6) 0.090(5) -0.011(5) -0.017(4) -0.012(5)
O18 0.025(3) 0.096(6) 0.023(3) 0.000 -0.003(2) 0.000
C1 0.022(4) 0.035(5) 0.028(5) -0.011(4) -0.001(3) -0.002(4)
C2 0.047(6) 0.036(6) 0.034(6) -0.015(5) -0.010(5) 0.001(5)
C3 0.052(7) 0.039(6) 0.034(6) -0.004(5) -0.015(5) -0.005(5)
C4 0.043(5) 0.062(6) 0.039(5) 0.000 -0.014(4) 0.000
C5 0.049(7) 0.031(5) 0.042(6) -0.004(4) -0.015(5) -0.006(4)
C6 0.025(4) 0.039(5) 0.026(5) -0.002(4) -0.002(3) -0.001(4)
O1W 0.049(3) 0.061(3) 0.065(3) 0.015(3) 0.003(2) -0.005(2)
O2W 0.060(5) 0.079(6) 0.070(6) 0.000 0.022(4) 0.000
O3W 0.072(7) 0.136(11) 0.092(8) 0.000 0.013(6) 0.000
O4W 0.105(8) 0.070(7) 0.143(11) 0.000 0.076(8) 0.000
O5W 0.045(5) 0.197(14) 0.069(6) 0.000 0.006(4) 0.000
O6W 0.061(5) 0.095(7) 0.076(6) 0.014(5) 0.010(4) -0.014(5)
O7W 0.064(6) 0.241(19) 0.071(7) 0.000 0.008(5) 0.000
O8W 0.066(7) 0.238(19) 0.112(11) 0.000 0.049(7) 0.000
O9W 0.062(4) 0.293(16) 0.113(7) 0.127(9) 0.021(4) 0.039(7)
O10W 0.058(6) 0.049(6) 0.052(6) 0.007(5) 0.013(5) 0.002(5)
O11W 0.044(6) 0.069(8) 0.099(10) -0.028(7) -0.002(6) 0.015(5)
O12W 0.192(18) 0.075(9) 0.039(6) -0.030(6) -0.034(8) 0.018(10)
O13W 0.043(6) 0.102(11) 0.097(10) -0.044(9) -0.008(6) 0.013(7)
O14W 0.053(7) 0.139(14) 0.094(10) 0.071(10) 0.001(7) -0.015(8)
O15W 0.098(12) 0.076(10) 0.154(17) 0.033(11) -0.051(12) -0.028(9)
O16W 0.129(17) 0.134(18) 0.118(16) 0.030(14) 0.006(13) -0.010(14)
O17W 0.073(16) 0.20(3) 0.031(10) -0.014(15) 0.016(10) 0.09(2)
O18W 0.060(13) 0.055(13) 0.059(13) -0.013(10) 0.011(10) -0.010(10)
O19W 0.076(17) 0.11(2) 0.058(14) 0.011(14) -0.006(12) -0.051(16)

loop_
_atom_type_symbol
_atom_type_description
_atom_type_scat_dispersion_real
_atom_type_scat_dispersion_imag
_atom_type_scat_source
C C 0.0033 0.0016 'International Tables Vol C Tables 4.2.6.8 and 6.1.1.4'
H H 0.0000 0.0000 'International Tables Vol C Tables 4.2.6.8 and 6.1.1.4'
O O 0.0106 0.0060 'International Tables Vol C Tables 4.2.6.8 and 6.1.1.4'
S S 0.1246 0.1234 'International Tables Vol C Tables 4.2.6.8 and 6.1.1.4'
Mo Mo -1.6832 0.6857 'International Tables Vol C Tables 4.2.6.8 and 6.1.1.4'
Rb Rb -0.9393 2.9676 'International Tables Vol C Tables 4.2.6.8 and 6.1.1.4'

loop_
_geom_angle_atom_site_label_1
_geom_angle_atom_site_label_2
_geom_angle_atom_site_label_3
_geom_angle
_geom_angle_site_symmetry_1
_geom_angle_site_symmetry_3
_geom_angle_publ_flag
O19W Rb O2 69.9(6) 3_866 . ?
O19W Rb O6 103.2(8) 3_866 1_656 ?
O2 Rb O6 108.79(14) . 1_656 ?
O19W Rb O1 128.4(6) 3_866 . ?
O2 Rb O1 70.86(14) . . ?
O6 Rb O1 60.60(14) 1_656 . ?
O19W Rb O5 95.5(6) 3_866 1_656 ?
O2 Rb O5 165.15(16) . 1_656 ?
O6 Rb O5 71.21(14) 1_656 1_656 ?
O1 Rb O5 119.34(13) . 1_656 ?
O19W Rb O9 74.9(7) 3_866 3_766 ?
O2 Rb O9 90.47(13) . 3_766 ?
O6 Rb O9 158.94(13) 1_656 3_766 ?
O1 Rb O9 137.04(14) . 3_766 ?
O5 Rb O9 87.98(13) 1_656 3_766 ?
O19W Rb O3 128.3(7) 3_866 3_766 ?
O2 Rb O3 112.50(15) . 3_766 ?
O6 Rb O3 121.83(13) 1_656 3_766 ?
O1 Rb O3 97.12(14) . 3_766 ?
O5 Rb O3 78.23(14) 1_656 3_766 ?
O9 Rb O3 53.89(12) 3_766 3_766 ?
O19W Rb S5 148.2(7) 3_866 1_656 ?
O2 Rb S5 137.13(12) . 1_656 ?
O6 Rb S5 57.18(10) 1_656 1_656 ?
O1 Rb S5 67.37(9) . 1_656 ?
O5 Rb S5 56.03(9) 1_656 1_656 ?
O9 Rb S5 113.82(9) 3_766 1_656 ?
O3 Rb S5 64.65(9) 3_766 1_656 ?
O19W Rb O14W 42.8(8) 3_866 3_866 ?
O2 Rb O14W 85.5(2) . 3_866 ?
O6 Rb O14W 60.4(3) 1_656 3_866 ?
O1 Rb O14W 102.4(3) . 3_866 ?
O5 Rb O14W 81.7(3) 1_656 3_866 ?
O9 Rb O14W 114.6(3) 3_766 3_866 ?
O3 Rb O14W 157.1(3) 3_766 3_866 ?
S5 Rb O14W 112.3(2) 1_656 3_866 ?
O19W Rb Mo6 120.8(8) 3_866 1_656 ?
O2 Rb Mo6 125.54(10) . 1_656 ?
O6 Rb Mo6 22.17(9) 1_656 1_656 ?
O1 Rb Mo6 62.40(9) . 1_656 ?
O5 Rb Mo6 59.22(10) 1_656 1_656 ?
O9 Rb Mo6 143.27(8) 3_766 1_656 ?
O3 Rb Mo6 99.89(9) 3_766 1_656 ?
S5 Rb Mo6 35.31(3) 1_656 1_656 ?
O14W Rb Mo6 79.0(3) 3_866 1_656 ?
O19W Rb Mo3 104.4(7) 3_866 3_766 ?
O2 Rb Mo3 106.79(11) . 3_766 ?
O6 Rb Mo3 140.59(10) 1_656 3_766 ?
O1 Rb Mo3 118.12(11) . 3_766 ?
O5 Rb Mo3 78.69(11) 1_656 3_766 ?
O9 Rb Mo3 30.29(8) 3_766 3_766 ?
O3 Rb Mo3 23.93(9) 3_766 3_766 ?
S5 Rb Mo3 85.06(4) 1_656 3_766 ?
O14W Rb Mo3 139.5(3) 3_866 3_766 ?
Mo6 Rb Mo3 118.71(3) 1_656 3_766 ?
O19W Rb Mo5 114.9(6) 3_866 1_656 ?
O2 Rb Mo5 166.62(10) . 1_656 ?
O6 Rb Mo5 58.39(9) 1_656 1_656 ?
O1 Rb Mo5 97.72(9) . 1_656 ?
O5 Rb Mo5 22.06(9) 1_656 1_656 ?
O9 Rb Mo5 102.81(8) 3_766 1_656 ?
O3 Rb Mo5 75.04(9) 3_766 1_656 ?
S5 Rb Mo5 34.65(3) 1_656 1_656 ?
O14W Rb Mo5 90.4(2) 3_866 1_656 ?
Mo6 Rb Mo5 41.080(14) 1_656 1_656 ?
Mo3 Rb Mo5 84.53(2) 3_766 1_656 ?
O1 Mo1 O7 101.8(2) . . ?
O1 Mo1 O8 104.7(2) . . ?
O7 Mo1 O8 69.32(18) . . ?
O1 Mo1 S1 101.64(17) . . ?
O7 Mo1 S1 88.24(16) . . ?
O8 Mo1 S1 148.27(15) . . ?
O1 Mo1 S2 103.17(18) . . ?
O7 Mo1 S2 149.44(16) . . ?
O8 Mo1 S2 87.46(14) . . ?
S1 Mo1 S2 103.57(6) . . ?
O1 Mo1 O15 178.6(3) . . ?
O7 Mo1 O15 77.3(3) . . ?
O8 Mo1 O15 76.0(3) . . ?
S1 Mo1 O15 77.4(2) . . ?
S2 Mo1 O15 78.0(2) . . ?
O1 Mo1 Mo2 100.58(16) . . ?
O7 Mo1 Mo2 137.91(17) . . ?
O8 Mo1 Mo2 136.64(15) . . ?
S1 Mo1 Mo2 52.42(4) . . ?
S2 Mo1 Mo2 52.44(4) . . ?
O15 Mo1 Mo2 79.6(2) . . ?
O1 Mo1 Rb 35.06(17) . . ?
O7 Mo1 Rb 136.47(18) . . ?
O8 Mo1 Rb 116.78(14) . . ?
S1 Mo1 Rb 94.95(6) . . ?
S2 Mo1 Rb 71.36(6) . . ?
O15 Mo1 Rb 145.7(2) . . ?
Mo2 Mo1 Rb 69.750(19) . . ?
O2 Mo2 O10 99.6(2) . . ?
O2 Mo2 O9 98.3(2) . . ?
O10 Mo2 O9 70.82(16) . . ?
O2 Mo2 O16A 174.9(3) . . ?
O10 Mo2 O16A 76.4(3) . . ?
O9 Mo2 O16A 77.4(3) . . ?
O2 Mo2 S1 101.9(2) . . ?
O10 Mo2 S1 151.73(12) . . ?
O9 Mo2 S1 88.10(13) . . ?
O16A Mo2 S1 80.9(3) . . ?
O2 Mo2 S2 101.20(18) . . ?
O10 Mo2 S2 89.64(12) . . ?
O9 Mo2 S2 154.44(13) . . ?
O16A Mo2 S2 82.1(3) . . ?
S1 Mo2 S2 103.75(6) . . ?
O2 Mo2 Mo1 99.17(18) . . ?
O10 Mo2 Mo1 140.36(12) . . ?
O9 Mo2 Mo1 139.43(12) . . ?
O16A Mo2 Mo1 85.9(3) . . ?
S1 Mo2 Mo1 52.53(4) . . ?
S2 Mo2 Mo1 52.53(4) . . ?
O2 Mo2 Rb 32.34(17) . . ?
O10 Mo2 Rb 112.28(12) . . ?
O9 Mo2 Rb 130.18(13) . . ?
O16A Mo2 Rb 152.2(3) . . ?
S1 Mo2 Rb 95.64(6) . . ?
S2 Mo2 Rb 71.90(5) . . ?
Mo1 Mo2 Rb 70.684(19) . . ?
O3 Mo3 O9 100.4(2) . . ?
O3 Mo3 O10 101.5(2) . . ?
O9 Mo3 O10 71.83(16) . . ?
O3 Mo3 S3 104.73(19) . . ?
O9 Mo3 S3 86.54(13) . . ?
O10 Mo3 S3 148.51(12) . . ?
O3 Mo3 S4 104.99(19) . . ?
O9 Mo3 S4 150.37(13) . . ?
O10 Mo3 S4 88.11(13) . . ?
S3 Mo3 S4 101.40(6) . . ?
O3 Mo3 Mo4 98.76(18) . . ?
O9 Mo3 Mo4 137.70(12) . . ?
O10 Mo3 Mo4 139.32(13) . . ?
S3 Mo3 Mo4 52.09(4) . . ?
S4 Mo3 Mo4 52.52(4) . . ?
O3 Mo3 Rb 52.96(19) . 3_766 ?
O9 Mo3 Rb 48.17(12) . 3_766 ?
O10 Mo3 Rb 91.11(13) . 3_766 ?
S3 Mo3 Rb 91.03(5) . 3_766 ?
S4 Mo3 Rb 157.26(5) . 3_766 ?
Mo4 Mo3 Rb 128.94(2) . 3_766 ?
O4 Mo4 O12 106.7(3) . . ?
O4 Mo4 O11 105.4(2) . . ?
O12 Mo4 O11 69.69(18) . . ?
O4 Mo4 S3 106.8(2) . . ?
O12 Mo4 S3 142.53(18) . . ?
O11 Mo4 S3 85.58(13) . . ?
O4 Mo4 S4 105.75(18) . . ?
O12 Mo4 S4 84.87(13) . . ?
O11 Mo4 S4 144.23(15) . . ?
S3 Mo4 S4 101.70(6) . . ?
O4 Mo4 Mo3 101.2(2) . . ?
O12 Mo4 Mo3 134.12(14) . . ?
O11 Mo4 Mo3 135.50(13) . . ?
S3 Mo4 Mo3 52.51(4) . . ?
S4 Mo4 Mo3 52.42(4) . . ?
O5 Mo5 O12 102.6(2) . . ?
O5 Mo5 O11 104.2(2) . . ?
O12 Mo5 O11 69.18(18) . . ?
O5 Mo5 S6 103.1(2) . . ?
O12 Mo5 S6 86.08(15) . . ?
O11 Mo5 S6 146.37(14) . . ?
O5 Mo5 S5 102.35(18) . . ?
O12 Mo5 S5 149.89(16) . . ?
O11 Mo5 S5 88.53(13) . . ?
S6 Mo5 S5 104.30(6) . . ?
O5 Mo5 O17 177.1(3) . 4_565 ?
O12 Mo5 O17 74.6(3) . 4_565 ?
O11 Mo5 O17 74.2(3) . 4_565 ?
S6 Mo5 O17 77.6(2) . 4_565 ?
S5 Mo5 O17 80.1(2) . 4_565 ?
O5 Mo5 Mo6 102.25(18) . . ?
O12 Mo5 Mo6 135.64(16) . . ?
O11 Mo5 Mo6 136.88(14) . . ?
S6 Mo5 Mo6 52.67(4) . . ?
S5 Mo5 Mo6 52.68(4) . . ?
O17 Mo5 Mo6 80.5(2) 4_565 . ?
O5 Mo5 Rb 43.29(17) . 1_454 ?
O12 Mo5 Rb 145.87(18) . 1_454 ?
O11 Mo5 Rb 112.08(13) . 1_454 ?
S6 Mo5 Rb 101.22(5) . 1_454 ?
S5 Mo5 Rb 60.70(5) . 1_454 ?
O17 Mo5 Rb 139.5(2) 4_565 1_454 ?
Mo6 Mo5 Rb 68.247(19) . 1_454 ?
O6 Mo6 O13 103.9(2) . . ?
O6 Mo6 O14 99.3(2) . . ?
O13 Mo6 O14 69.12(18) . . ?
O6 Mo6 S6 101.25(18) . . ?
O13 Mo6 S6 148.20(13) . . ?
O14 Mo6 S6 87.98(15) . . ?
O6 Mo6 S5 103.01(19) . . ?
O13 Mo6 S5 89.27(15) . . ?
O14 Mo6 S5 152.12(13) . . ?
S6 Mo6 S5 103.67(6) . . ?
O6 Mo6 O18 169.6(2) . . ?
O13 Mo6 O18 69.65(17) . . ?
O14 Mo6 O18 70.98(18) . . ?
S6 Mo6 O18 82.40(13) . . ?
S5 Mo6 O18 85.35(13) . . ?
O6 Mo6 Mo5 101.16(18) . . ?
O13 Mo6 Mo5 138.08(15) . . ?
O14 Mo6 Mo5 138.09(15) . . ?
S6 Mo6 Mo5 52.34(5) . . ?
S5 Mo6 Mo5 52.37(4) . . ?
O18 Mo6 Mo5 88.78(9) . . ?
O6 Mo6 Rb 41.73(19) . 1_454 ?
O13 Mo6 Rb 108.88(12) . 1_454 ?
O14 Mo6 Rb 140.64(15) . 1_454 ?
S6 Mo6 Rb 102.82(6) . 1_454 ?
S5 Mo6 Rb 61.97(5) . 1_454 ?
O18 Mo6 Rb 147.28(12) . 1_454 ?
Mo5 Mo6 Rb 70.67(2) . 1_454 ?
Mo2 S1 Mo1 75.05(5) . . ?
Mo2 S2 Mo1 75.03(5) . . ?
Mo4 S3 Mo3 75.40(5) . . ?
Mo3 S4 Mo4 75.06(5) . . ?
Mo5 S5 Mo6 74.95(5) . . ?
Mo5 S5 Rb 84.65(5) . 1_454 ?
Mo6 S5 Rb 82.72(5) . 1_454 ?
Mo5 S6 Mo6 74.99(5) . . ?
Mo1 O1 Rb 126.1(2) . . ?
Mo2 O2 Rb 129.6(2) . . ?
Mo3 O3 Rb 103.1(2) . 3_766 ?
Mo5 O5 Rb 114.6(2) . 1_454 ?
Mo6 O6 Rb 116.1(2) . 1_454 ?
Mo1 O7 Mo1 109.9(3) . 4_565 ?
Mo1 O8 Mo1 109.9(2) . 4_565 ?
Mo3 O9 Mo2 105.90(18) . . ?
Mo3 O9 Rb 101.53(16) . 3_766 ?
Mo2 O9 Rb 120.99(18) . 3_766 ?
Mo3 O10 Mo2 105.71(18) . . ?
Mo4 O11 Mo5 108.0(2) . . ?
Mo4 O12 Mo5 108.4(2) . . ?
Mo6 O13 Mo6 103.7(2) . 4_565 ?
Mo6 O14 Mo6 102.6(2) . 4_565 ?
C1 O15 O15 120.8(6) . 4_565 ?
C1 O15 Mo1 127.4(7) . . ?
O15 O15 Mo1 111.8(2) 4_565 . ?
O16B O16A C1 132(2) . . ?
O16B O16A Mo2 106.9(19) . . ?
C1 O16A Mo2 120.9(8) . . ?
O16A O16B C1 32.2(15) . . ?
C6 O17 C5 44.6(7) . 4_565 ?
C6 O17 Mo5 126.4(7) . 4_565 ?
C5 O17 Mo5 170.9(7) 4_565 4_565 ?
C6 O18 C6 51.7(10) 4_565 . ?
C6 O18 Mo6 163.8(5) 4_565 4_565 ?
C6 O18 Mo6 112.1(5) . 4_565 ?
C6 O18 Mo6 112.1(5) 4_565 . ?
C6 O18 Mo6 163.8(5) . . ?
Mo6 O18 Mo6 84.17(18) 4_565 . ?
O15 C1 O16A 126.2(10) . . ?
O15 C1 C2 115.7(10) . . ?
O16A C1 C2 118.1(10) . . ?
O15 C1 O16B 141.8(9) . . ?
O16A C1 O16B 15.7(6) . . ?
C2 C1 O16B 102.5(9) . . ?
C3 C2 C1 127.3(12) . . ?
C3 C2 H2 116.4 . . ?
C1 C2 H2 116.4 . . ?
C2 C3 C4 116.8(11) . . ?
C2 C3 H3 121.6 . . ?
C4 C3 H3 121.6 . . ?
C5 C4 C3 117.6(7) . . ?
C5 C4 H4 121.2 . . ?
C3 C4 H4 121.2 . . ?
C4 C5 C6 119.4(10) . . ?
C4 C5 H5 120.3 . . ?
C6 C5 H5 120.3 . . ?
C5 C6 C6 81.3(9) 4_565 4_565 ?
C5 C6 O17 82.3(10) 4_565 . ?
C6 C6 O17 163.5(6) 4_565 . ?
C5 C6 O18 145.4(12) 4_565 . ?
C6 C6 O18 64.1(5) 4_565 . ?
O17 C6 O18 132.3(9) . . ?
C5 C6 C5 33.5(11) 4_565 . ?
C6 C6 C5 47.8(7) 4_565 . ?
O17 C6 C5 115.8(10) . . ?
O18 C6 C5 111.9(9) . . ?
O10W O15W O16W 120.1(14) . . ?
O13W O16W O15W 128.5(16) 2_546 . ?

loop_
_geom_bond_atom_site_label_1
_geom_bond_atom_site_label_2
_geom_bond_distance
_geom_bond_site_symmetry_2
_geom_bond_publ_flag
Rb O19W 2.70(3) 3_866 ?
Rb O2 2.885(5) . ?
Rb O6 2.956(6) 1_656 ?
Rb O1 2.973(5) . ?
Rb O5 3.057(5) 1_656 ?
Rb O9 3.063(5) 3_766 ?
Rb O3 3.301(6) 3_766 ?
Rb S5 3.549(2) 1_656 ?
Rb O14W 3.615(15) 3_866 ?
Rb Mo6 3.9885(11) 1_656 ?
Rb Mo3 4.0272(15) 3_766 ?
Rb Mo5 4.0522(11) 1_656 ?
Mo1 O1 1.671(4) . ?
Mo1 O7 2.064(3) . ?
Mo1 O8 2.064(3) . ?
Mo1 S1 2.3183(16) . ?
Mo1 S2 2.3185(16) . ?
Mo1 O15 2.333(8) . ?
Mo1 Mo2 2.8222(6) . ?
Mo2 O2 1.675(5) . ?
Mo2 O10 2.102(4) . ?
Mo2 O9 2.103(4) . ?
Mo2 O16A 2.301(10) . ?
Mo2 S1 2.3151(17) . ?
Mo2 S2 2.3160(16) . ?
Mo3 O3 1.677(5) . ?
Mo3 O9 2.073(4) . ?
Mo3 O10 2.080(4) . ?
Mo3 S3 2.3100(16) . ?
Mo3 S4 2.3106(17) . ?
Mo3 Mo4 2.8172(7) . ?
Mo3 Rb 4.0272(15) 3_766 ?
Mo4 O4 1.671(5) . ?
Mo4 O12 2.060(5) . ?
Mo4 O11 2.068(4) . ?
Mo4 S3 2.2968(17) . ?
Mo4 S4 2.3139(15) . ?
Mo5 O5 1.675(5) . ?
Mo5 O12 2.077(5) . ?
Mo5 O11 2.078(5) . ?
Mo5 S6 2.3128(18) . ?
Mo5 S5 2.3141(15) . ?
Mo5 O17 2.371(8) 4_565 ?
Mo5 Mo6 2.8217(7) . ?
Mo5 Rb 4.0521(11) 1_454 ?
Mo6 O6 1.676(5) . ?
Mo6 O13 2.075(3) . ?
Mo6 O14 2.091(3) . ?
Mo6 S6 2.3228(16) . ?
Mo6 S5 2.3238(16) . ?
Mo6 O18 2.435(4) . ?
Mo6 Rb 3.9883(11) 1_454 ?
S5 Rb 3.549(2) 1_454 ?
O3 Rb 3.301(6) 3_766 ?
O5 Rb 3.057(5) 1_454 ?
O6 Rb 2.956(6) 1_454 ?
O7 Mo1 2.064(3) 4_565 ?
O8 Mo1 2.064(3) 4_565 ?
O9 Rb 3.063(5) 3_766 ?
O13 Mo6 2.075(3) 4_565 ?
O14 Mo6 2.091(3) 4_565 ?
O15 C1 1.252(14) . ?
O15 O15 1.648(17) 4_565 ?
O16A O16B 0.638(11) . ?
O16A C1 1.258(16) . ?
O16B C1 1.751(16) . ?
O17 C6 1.265(14) . ?
O17 C5 1.567(15) 4_565 ?
O17 Mo5 2.371(8) 4_565 ?
O18 C6 1.335(11) 4_565 ?
O18 C6 1.335(11) . ?
O18 Mo6 2.435(4) 4_565 ?
C1 C2 1.481(14) . ?
C2 C3 1.303(17) . ?
C2 H2 0.9300 . ?
C3 C4 1.534(13) . ?
C3 H3 0.9300 . ?
C4 C5 1.347(14) . ?
C4 H4 0.9300 . ?
C5 C6 1.482(15) . ?
C5 H5 0.9300 . ?
C6 C5 1.110(16) 4_565 ?
C6 C6 1.16(2) 4_565 ?
O10W O15W 1.51(2) . ?
O13W O16W 1.33(3) 2_556 ?
O14W Rb 3.615(15) 3_866 ?
O15W O16W 1.80(3) . ?
O16W O13W 1.33(3) 2_546 ?
O19W Rb 2.70(3) 3_866 ?
